data_7038957
loop_
_publ_author_name
'Feng, Lai'
'Zhang, Meirong'
'Hao, Yajuan'
'Tang, Qiangqiang'
'Chen, Ning'
'Slanina, Zden\<ek'
'Uhl\'ik, Filip'

_publ_section_title
;
 Endohedrally stabilized C70 isomer with fused pentagons characterized by
 crystallography.
;
_journal_issue 19
_journal_name_full 'Dalton transactions (Cambridge, England : 2003)'
_journal_page_first 8142
_journal_page_last 8148
_journal_paper_doi 10.1039/c6dt00074f
_journal_volume 45
_journal_year 2016
_chemical_formula_moiety 'C70OSc2, C36H44N4Ni, 0.50(C6H6), 1.50(CHCl3)'
_chemical_formula_sum 'C110.5 H48.5 Cl4.5 N4 Ni O Sc2'
_chemical_formula_weight 1756.19
_chemical_name_common Sc2O@C70/NiOEP/0.50(bz)1.50(CF)
_chemical_name_systematic
;
 ?
;
_space_group_crystal_system triclinic
_space_group_IT_number 2
_space_group_name_Hall '-P 1'
_space_group_name_H-M_alt 'P -1'
_symmetry_space_group_name_Hall '-P 1'
_symmetry_space_group_name_H-M 'P -1'
_atom_sites_solution_hydrogens geom
_atom_sites_solution_primary direct
_atom_sites_solution_secondary difmap
_audit_block_doi 10.5517/cc1k20l7
_audit_creation_method SHELXL-2013
_audit_update_record
;
2016-03-23 deposited with the CCDC.
2016-04-05 downloaded from the CCDC.
;
_cell_angle_alpha 86.30(3)
_cell_angle_beta 87.93(3)
_cell_angle_gamma 62.15(3)
_cell_formula_units_Z 2
_cell_length_a 14.452(3)
_cell_length_b 14.462(3)
_cell_length_c 18.805(4)
_cell_measurement_reflns_used 9512
_cell_measurement_temperature 120(2)
_cell_measurement_theta_max 27.39
_cell_measurement_theta_min 2.65
_cell_volume 3467.8(16)
_computing_cell_refinement 'Bruker SAINT'
_computing_data_collection 'Bruker APEX2'
_computing_data_reduction 'Bruker SAINT'
_computing_molecular_graphics 'Bruker SHELXTL'
_computing_publication_material 'Bruker SHELXTL'
_computing_structure_refinement 'SHELXL-2013 (Sheldrick, 2013)'
_computing_structure_solution SIR2004
_diffrn_ambient_temperature 120(2)
_diffrn_measured_fraction_theta_full 0.996
_diffrn_measured_fraction_theta_max 0.988
_diffrn_measurement_device_type 'Bruker Smart Apex CCD area detector'
_diffrn_measurement_method 'phi and omega scans'
_diffrn_radiation_type MoK\a
_diffrn_radiation_wavelength 0.71073
_diffrn_reflns_av_R_equivalents 0.0502
_diffrn_reflns_av_unetI/netI 0.0299
_diffrn_reflns_Laue_measured_fraction_full 0.996
_diffrn_reflns_Laue_measured_fraction_max 0.988
_diffrn_reflns_limit_h_max 17
_diffrn_reflns_limit_h_min -17
_diffrn_reflns_limit_k_max 17
_diffrn_reflns_limit_k_min -17
_diffrn_reflns_limit_l_max 22
_diffrn_reflns_limit_l_min -22
_diffrn_reflns_number 99396
_diffrn_reflns_point_group_measured_fraction_full 0.996
_diffrn_reflns_point_group_measured_fraction_max 0.988
_diffrn_reflns_theta_full 25.242
_diffrn_reflns_theta_max 25.510
_diffrn_reflns_theta_min 2.624
_diffrn_source 'sealed tube'
_exptl_absorpt_coefficient_mu 0.701
_exptl_crystal_colour black
_exptl_crystal_density_diffrn 1.682
_exptl_crystal_description block
_exptl_crystal_F_000 1788
_exptl_crystal_size_max 0.20
_exptl_crystal_size_mid 0.15
_exptl_crystal_size_min 0.15
_refine_diff_density_max 2.237
_refine_diff_density_min -1.753
_refine_diff_density_rms 0.155
_refine_ls_extinction_method none
_refine_ls_goodness_of_fit_ref 1.052
_refine_ls_hydrogen_treatment constr
_refine_ls_matrix_type full
_refine_ls_number_parameters 1220
_refine_ls_number_reflns 12764
_refine_ls_number_restraints 925
_refine_ls_restrained_S_all 1.063
_refine_ls_R_factor_all 0.1227
_refine_ls_R_factor_gt 0.1086
_refine_ls_shift/su_max 0.079
_refine_ls_shift/su_mean 0.001
_refine_ls_structure_factor_coef Fsqd
_refine_ls_weighting_details
;
 w=1/[\s^2^(Fo^2^)+(0.1650P)^2^+22.2654P]
 where P=(Fo^2^+2Fc^2^)/3
;
_refine_ls_weighting_scheme calc
_refine_ls_wR_factor_gt 0.2953
_refine_ls_wR_factor_ref 0.3091
_reflns_Friedel_coverage 0.000
_reflns_number_gt 10719
_reflns_number_total 12764
_reflns_threshold_expression 'I > 2\s(I)'
_cod_data_source_file c6dt00074f2.cif
_cod_data_source_block shelx
_cod_depositor_comments 'Adding full bibliography for 7038957.cif.'
_cod_original_cell_volume 3467.8(15)
_cod_original_formula_sum 'C110.50 H48.50 Cl4.50 N4 Ni O Sc2'
_cod_database_code 7038957
_shelx_space_group_comment
;
The symmetry employed for this shelxl refinement is uniquely defined
by the following loop, which should always be used as a source of
symmetry information in preference to the above space-group names.
They are only intended as comments.
;
_shelx_estimated_absorpt_t_min 0.972
_shelx_estimated_absorpt_t_max 0.986
_shelxl_version_number 2013-2

loop_
_space_group_symop_operation_xyz
'x, y, z'
'-x, -y, -z'

loop_
_atom_site_label
_atom_site_type_symbol
_atom_site_fract_x
_atom_site_fract_y
_atom_site_fract_z
_atom_site_U_iso_or_equiv
_atom_site_adp_type
_atom_site_occupancy
_atom_site_site_symmetry_order
_atom_site_calc_flag
_atom_site_refinement_flags_posn
_atom_site_refinement_flags_adp
_atom_site_refinement_flags_occupancy
_atom_site_disorder_assembly
_atom_site_disorder_group
C01E C 0.3700(12) 0.4241(10) 0.8046(6) 0.094(4) Uani 1 1 d D U . A 2
C02E C 0.4505(9) 0.3163(13) 0.8221(6) 0.093(4) Uani 1 1 d D U . A 2
C03E C 0.4185(7) 0.2541(9) 0.8669(4) 0.086(3) Uani 1 1 d D U . A 2
C04E C 0.3113(7) 0.3009(7) 0.8937(4) 0.064(2) Uani 1 1 d D U . A 2
C05E C 0.2427(9) 0.4008(8) 0.8733(5) 0.094(4) Uani 1 1 d D U . A 2
C06E C 0.2725(10) 0.4652(9) 0.8291(6) 0.101(4) Uani 1 1 d D U . A 2
C07E C 0.1858(15) 0.5352(7) 0.7841(6) 0.154(7) Uani 1 1 d D U . A 2
C08E C 0.186(2) 0.5699(9) 0.7192(9) 0.187(8) Uani 1 1 d D U . A 2
C09E C 0.2880(17) 0.5452(11) 0.6903(12) 0.161(7) Uani 1 1 d D U . A 2
C10E C 0.3771(15) 0.4773(13) 0.7336(8) 0.121(5) Uani 1 1 d D U . A 2
C11E C 0.4665(12) 0.4182(12) 0.6887(7) 0.139(5) Uani 1 1 d D U . A 2
C12E C 0.5417(10) 0.3205(11) 0.7168(6) 0.119(5) Uani 1 1 d D U . A 2
C13E C 0.5334(9) 0.2694(13) 0.7796(6) 0.121(5) Uani 1 1 d D U . A 2
C14E C 0.5695(10) 0.1611(12) 0.7662(8) 0.126(5) Uani 1 1 d D U . A 2
C15E C 0.5214(10) 0.1013(10) 0.7968(7) 0.107(5) Uani 1 1 d D U . A 2
C16E C 0.4525(8) 0.1453(8) 0.8518(5) 0.086(3) Uani 1 1 d D U . A 2
C17E C 0.3658(11) 0.1222(8) 0.8690(5) 0.117(5) Uani 1 1 d D U . A 2
C18E C 0.2766(9) 0.2201(11) 0.8956(4) 0.118(5) Uani 1 1 d D U . A 2
C19E C 0.1837(12) 0.2423(15) 0.8800(6) 0.145(6) Uani 1 1 d D U . A 2
C20E C 0.1130(14) 0.3504(13) 0.8624(8) 0.162(9) Uani 1 1 d D U . A 2
C21E C 0.1354(9) 0.4269(11) 0.8575(7) 0.122(6) Uani 1 1 d D U . A 2
C22E C 0.0981(10) 0.5121(11) 0.8013(8) 0.164(8) Uani 1 1 d D U . A 2
C23E C 0.0381(9) 0.5114(14) 0.7577(9) 0.187(10) Uani 1 1 d D U . A 2
C24E C 0.0474(10) 0.5471(10) 0.6859(10) 0.163(10) Uani 1 1 d D U . A 2
C25E C 0.1202(12) 0.5702(10) 0.6614(14) 0.188(10) Uani 1 1 d D U . A 2
C26E C 0.183(2) 0.5457(11) 0.5971(10) 0.201(9) Uani 1 1 d D U . A 2
C27E C 0.2864(16) 0.5304(11) 0.6149(11) 0.174(8) Uani 1 1 d D U . A 2
C28E C 0.370(2) 0.4581(19) 0.5796(11) 0.214(10) Uani 1 1 d D U . A 2
C29E C 0.4573(12) 0.4083(14) 0.6127(7) 0.167(7) Uani 1 1 d D U . A 2
C30E C 0.5279(12) 0.2995(15) 0.5986(7) 0.173(8) Uani 1 1 d D U . A 2
C31E C 0.5803(9) 0.2464(12) 0.6627(6) 0.150(6) Uani 1 1 d D U . A 2
C32E C 0.5988(9) 0.1472(13) 0.6947(8) 0.163(8) Uani 1 1 d D U . A 2
C33E C 0.5709(8) 0.0900(12) 0.6494(10) 0.139(7) Uani 1 1 d D U . A 2
C34E C 0.5269(12) 0.0259(10) 0.6801(8) 0.198(11) Uani 1 1 d D U . A 2
C35E C 0.5078(14) 0.0338(10) 0.7507(9) 0.165(8) Uani 1 1 d D U . A 2
C36E C 0.4197(12) 0.0122(8) 0.7668(11) 0.157(7) Uani 1 1 d D U . A 2
C37E C 0.3517(16) 0.0600(10) 0.8270(8) 0.155(6) Uani 1 1 d D U . A 2
C38E C 0.2477(13) 0.0843(10) 0.8089(8) 0.138(5) Uani 1 1 d D U . A 2
C39E C 0.1621(13) 0.1767(12) 0.8341(8) 0.136(5) Uani 1 1 d D U . A 2
C40E C 0.0759(13) 0.2471(18) 0.7885(8) 0.164(6) Uani 1 1 d D U . A 2
C41E C 0.0446(9) 0.3527(15) 0.8048(9) 0.170(7) Uani 1 1 d D U . A 2
C42E C 0.0102(7) 0.4280(14) 0.7548(9) 0.149(7) Uani 1 1 d D U . A 2
C43E C 0.0023(7) 0.4120(14) 0.6803(11) 0.161(7) Uani 1 1 d D U . A 2
C44E C 0.0251(9) 0.4853(15) 0.6371(7) 0.164(8) Uani 1 1 d D U . A 2
C45E C 0.0727(11) 0.4530(13) 0.5709(8) 0.122(5) Uani 1 1 d D U . A 2
C46E C 0.1517(18) 0.4900(15) 0.5538(10) 0.151(6) Uani 1 1 d D U . A 2
C47E C 0.2431(15) 0.4234(13) 0.5117(6) 0.173(8) Uani 1 1 d D U . A 2
C48E C 0.3495(17) 0.4027(17) 0.5256(5) 0.143(5) Uani 1 1 d D U . A 2
C49E C 0.4171(11) 0.2932(19) 0.5160(5) 0.175(8) Uani 1 1 d D U . A 2
C50E C 0.5114(14) 0.231(2) 0.5561(10) 0.162(7) Uani 1 1 d . U . A 2
C51E C 0.5300(11) 0.1240(13) 0.5791(8) 0.154(7) Uani 1 1 d D U . A 2
C52E C 0.4628(11) 0.0785(12) 0.5655(8) 0.149(7) Uani 1 1 d D U . A 2
C53E C 0.4623(11) 0.0172(9) 0.6307(10) 0.159(7) Uani 1 1 d D U . A 2
C54E C 0.3710(15) 0.0120(10) 0.6388(10) 0.170(7) Uani 1 1 d D U . A 2
C55E C 0.3559(17) 0.0068(8) 0.7116(9) 0.185(7) Uani 1 1 d D U . A 2
C56E C 0.2477(14) 0.0530(11) 0.7366(9) 0.157(6) Uani 1 1 d D U . A 2
C57E C 0.1530(15) 0.1210(14) 0.6967(9) 0.128(5) Uani 1 1 d D U . A 2
C58E C 0.0676(12) 0.2259(15) 0.7202(10) 0.144(6) Uani 1 1 d D U . A 2
C59E C 0.0260(10) 0.3114(16) 0.6620(9) 0.130(6) Uani 1 1 d D U . A 2
C60E C 0.0576(8) 0.2892(14) 0.5917(7) 0.124(5) Uani 1 1 d D U . A 2
C61E C 0.0833(11) 0.3615(11) 0.5473(8) 0.137(6) Uani 1 1 d D U . A 2
C62E C 0.1646(12) 0.3021(13) 0.5027(6) 0.140(6) Uani 1 1 d D U . A 2
C63E C 0.2469(12) 0.3286(14) 0.4917(5) 0.113(4) Uani 1 1 d D U . A 2
C64E C 0.3541(13) 0.2471(13) 0.4956(5) 0.134(6) Uani 1 1 d D U . A 2
C65E C 0.3818(17) 0.1361(18) 0.5212(9) 0.165(8) Uani 1 1 d . U . A 2
C66E C 0.2952(12) 0.1153(12) 0.5298(8) 0.157(7) Uani 1 1 d D U . A 2
C67E C 0.2932(14) 0.0548(9) 0.5946(8) 0.136(6) Uani 1 1 d D U . A 2
C68E C 0.1815(14) 0.1070(13) 0.6195(7) 0.150(6) Uani 1 1 d D U . A 2
C69E C 0.1247(10) 0.1878(11) 0.5718(7) 0.139(6) Uani 1 1 d D U . A 2
C70E C 0.1936(11) 0.1952(10) 0.5155(6) 0.141(6) Uani 1 1 d D U . A 2
Ni1 Ni 0.47877(4) 0.47696(4) 0.91261(3) 0.0169(2) Uani 1 1 d . . . . .
N2 N 0.5331(3) 0.5281(3) 0.8312(2) 0.0196(9) Uani 1 1 d . . . . .
N1 N 0.6087(3) 0.3448(3) 0.9165(2) 0.0184(8) Uani 1 1 d . . . . .
N4 N 0.4220(3) 0.4230(3) 0.9910(2) 0.0184(8) Uani 1 1 d . . . . .
N3 N 0.3467(3) 0.6072(3) 0.9061(2) 0.0193(8) Uani 1 1 d . . . . .
C1P C 0.6966(4) 0.3163(4) 0.8743(3) 0.0213(10) Uani 1 1 d . . . . .
C2P C 0.7757(4) 0.2120(4) 0.8936(3) 0.0244(11) Uani 1 1 d . . . . .
C3P C 0.8791(4) 0.1562(5) 0.8564(3) 0.0347(13) Uani 1 1 d . . . . .
H3P1 H 0.9271 0.0992 0.8877 0.042 Uiso 1 1 calc R U . . .
H3P2 H 0.9079 0.2044 0.8468 0.042 Uiso 1 1 calc R U . . .
C4P C 0.8714(6) 0.1129(6) 0.7872(4) 0.0549(19) Uani 1 1 d . . . . .
H4P1 H 0.9396 0.0777 0.7658 0.082 Uiso 1 1 calc R U . . .
H4P2 H 0.8256 0.1692 0.7554 0.082 Uiso 1 1 calc R U . . .
H4P3 H 0.8441 0.0641 0.7964 0.082 Uiso 1 1 calc R U . . .
C5P C 0.7365(4) 0.1752(4) 0.9485(3) 0.0240(11) Uani 1 1 d . . . . .
C6P C 0.7850(4) 0.0699(4) 0.9874(3) 0.0288(12) Uani 1 1 d . . . . .
H6P1 H 0.7703 0.0788 1.0380 0.035 Uiso 1 1 calc R U . . .
H6P2 H 0.8604 0.0374 0.9809 0.035 Uiso 1 1 calc R U . . .
C7P C 0.7441(6) -0.0029(5) 0.9615(4) 0.0442(16) Uani 1 1 d . . . . .
H7P1 H 0.7773 -0.0692 0.9878 0.066 Uiso 1 1 calc R U . . .
H7P2 H 0.7598 -0.0131 0.9117 0.066 Uiso 1 1 calc R U . . .
H7P3 H 0.6698 0.0282 0.9688 0.066 Uiso 1 1 calc R U . . .
C8P C 0.6334(4) 0.2577(4) 0.9621(3) 0.0199(10) Uani 1 1 d . . . . .
C9P C 0.5680(4) 0.2489(4) 1.0133(3) 0.0218(10) Uani 1 1 d . . . . .
H9P H 0.5922 0.1866 1.0411 0.026 Uiso 1 1 calc R U . . .
C10P C 0.4694(4) 0.3259(4) 1.0260(3) 0.0199(10) Uani 1 1 d . . . . .
C11P C 0.3989(4) 0.3141(4) 1.0788(3) 0.0220(10) Uani 1 1 d . . . . .
C12P C 0.4221(5) 0.2143(4) 1.1204(3) 0.0292(12) Uani 1 1 d . . . . .
H12A H 0.3779 0.2297 1.1626 0.035 Uiso 1 1 calc R U . . .
H12B H 0.4944 0.1807 1.1357 0.035 Uiso 1 1 calc R U . . .
C13P C 0.4034(6) 0.1392(5) 1.0760(4) 0.0429(16) Uani 1 1 d . . . . .
H13A H 0.4195 0.0757 1.1040 0.064 Uiso 1 1 calc R U . . .
H13B H 0.4475 0.1232 1.0344 0.064 Uiso 1 1 calc R U . . .
H13C H 0.3314 0.1716 1.0617 0.064 Uiso 1 1 calc R U . . .
C14P C 0.3092(4) 0.4053(4) 1.0761(3) 0.0227(11) Uani 1 1 d . . . . .
C15P C 0.2090(4) 0.4309(4) 1.1153(3) 0.0290(12) Uani 1 1 d . . . . .
H15A H 0.1767 0.5034 1.1280 0.035 Uiso 1 1 calc R U . . .
H15B H 0.2236 0.3871 1.1589 0.035 Uiso 1 1 calc R U . . .
C16P C 0.1329(5) 0.4137(6) 1.0699(4) 0.0470(18) Uani 1 1 d . . . . .
H16A H 0.0691 0.4315 1.0961 0.071 Uiso 1 1 calc R U . . .
H16B H 0.1640 0.3415 1.0584 0.071 Uiso 1 1 calc R U . . .
H16C H 0.1181 0.4572 1.0267 0.071 Uiso 1 1 calc R U . . .
C17P C 0.3238(4) 0.4725(4) 1.0217(3) 0.0205(10) Uani 1 1 d . . . . .
C18P C 0.2477(4) 0.5716(4) 1.0020(3) 0.0224(10) Uani 1 1 d . . . . .
H18P H 0.1851 0.5981 1.0275 0.027 Uiso 1 1 calc R U . . .
C19P C 0.2576(4) 0.6342(4) 0.9476(3) 0.0205(10) Uani 1 1 d . . . . .
C20P C 0.1754(4) 0.7358(4) 0.9249(3) 0.0242(11) Uani 1 1 d . . . . .
C21P C 0.0687(4) 0.7851(4) 0.9568(4) 0.0324(13) Uani 1 1 d . . . . .
H21A H 0.0344 0.8592 0.9429 0.039 Uiso 1 1 calc R U . . .
H21B H 0.0745 0.7781 1.0083 0.039 Uiso 1 1 calc R U . . .
C22P C 0.0007(5) 0.7372(6) 0.9344(5) 0.0512(19) Uani 1 1 d . . . . .
H22A H -0.0664 0.7710 0.9574 0.077 Uiso 1 1 calc R U . . .
H22B H 0.0341 0.6637 0.9480 0.077 Uiso 1 1 calc R U . . .
H22C H -0.0083 0.7467 0.8836 0.077 Uiso 1 1 calc R U . . .
C23P C 0.2137(4) 0.7712(4) 0.8686(3) 0.0245(11) Uani 1 1 d . . . . .
C24P C 0.1588(5) 0.8704(4) 0.8220(3) 0.0345(13) Uani 1 1 d . . . . .
H24A H 0.2061 0.9002 0.8126 0.041 Uiso 1 1 calc R U . . .
H24B H 0.0987 0.9207 0.8478 0.041 Uiso 1 1 calc R U . . .
C25P C 0.1220(6) 0.8538(6) 0.7513(4) 0.0514(18) Uani 1 1 d . . . . .
H25A H 0.0883 0.9195 0.7242 0.077 Uiso 1 1 calc R U . . .
H25B H 0.0735 0.8263 0.7601 0.077 Uiso 1 1 calc R U . . .
H25C H 0.1811 0.8052 0.7250 0.077 Uiso 1 1 calc R U . . .
C26P C 0.3197(4) 0.6916(4) 0.8584(3) 0.0224(10) Uani 1 1 d . . . . .
C27P C 0.3840(4) 0.7001(4) 0.8059(3) 0.0249(11) Uani 1 1 d . . . . .
H27P H 0.3591 0.7622 0.7778 0.030 Uiso 1 1 calc R U . . .
C28P C 0.4834(4) 0.6220(4) 0.7924(3) 0.0246(11) Uani 1 1 d . . . . .
C29P C 0.5470(4) 0.6288(4) 0.7338(3) 0.0275(12) Uani 1 1 d . . . . .
C30P C 0.5105(5) 0.7194(5) 0.6790(4) 0.0391(15) Uani 1 1 d . . . . .
H30A H 0.4788 0.7845 0.7033 0.047 Uiso 1 1 calc R U . . .
H30B H 0.5707 0.7162 0.6526 0.047 Uiso 1 1 calc R U . . .
C31P C 0.4330(5) 0.7201(6) 0.6276(4) 0.0503(19) Uani 1 1 d . . . . .
H31A H 0.4121 0.7795 0.5944 0.075 Uiso 1 1 calc R U . . .
H31B H 0.3726 0.7243 0.6534 0.075 Uiso 1 1 calc R U . . .
H31C H 0.4646 0.6569 0.6023 0.075 Uiso 1 1 calc R U . . .
C32P C 0.6380(4) 0.5380(4) 0.7370(3) 0.0268(11) Uani 1 1 d . . . . .
C33P C 0.6290(4) 0.4769(4) 0.7984(3) 0.0217(10) Uani 1 1 d . . . . .
C34P C 0.7294(5) 0.5016(5) 0.6873(3) 0.0332(13) Uani 1 1 d . . . . .
H34A H 0.7933 0.4702 0.7149 0.040 Uiso 1 1 calc R U . . .
H34B H 0.7270 0.5617 0.6597 0.040 Uiso 1 1 calc R U . . .
C35P C 0.7324(6) 0.4223(5) 0.6364(4) 0.0427(16) Uani 1 1 d . . . . .
H35A H 0.7933 0.4007 0.6064 0.064 Uiso 1 1 calc R U . . .
H35B H 0.6707 0.4538 0.6075 0.064 Uiso 1 1 calc R U . . .
H35C H 0.7350 0.3624 0.6633 0.064 Uiso 1 1 calc R U . . .
C36P C 0.7061(4) 0.3795(4) 0.8194(3) 0.0242(11) Uani 1 1 d . . . . .
H36P H 0.7695 0.3540 0.7949 0.029 Uiso 1 1 calc R U . . .
O001 O 0.2956(4) 0.2789(4) 0.6831(2) 0.0443(11) Uani 1 1 d . . . . .
Sc4 Sc 0.2847(10) 0.2681(9) 0.7935(4) 0.078(3) Uani 0.198(3) 1 d . . P B 3
Sc02 Sc 0.4378(2) 0.2554(4) 0.6915(2) 0.0743(14) Uani 0.4889(18) 1 d . U P B 4
Sc01 Sc 0.2298(3) 0.2416(3) 0.61198(18) 0.0475(8) Uani 0.4889(18) 1 d . U P B 5
Sc5 Sc 0.3650(10) 0.3649(10) 0.6623(5) 0.071(4) Uani 0.176(3) 1 d . U P B 6
Sc6 Sc 0.2424(19) 0.4389(9) 0.6915(15) 0.192(10) Uani 0.210(3) 1 d . U P B 7
Sc8 Sc 0.173(3) 0.278(4) 0.6403(18) 0.081(11) Uani 0.058(3) 1 d . U P B 8
Sc3 Sc 0.2929(11) 0.1712(7) 0.6359(5) 0.103(4) Uani 0.259(3) 1 d . U P B 10
Sc7 Sc 0.2247(15) 0.3220(17) 0.5979(8) 0.086(6) Uani 0.122(3) 1 d . U P B 14
C5 C -0.1676(11) 0.7997(11) 0.7142(6) 0.108(4) Uani 1 1 d D . . . .
H5 H -0.1024 0.7369 0.7271 0.129 Uiso 1 1 calc R U . . .
Cl01 Cl -0.2462(3) 0.7514(3) 0.68675(17) 0.1136(13) Uani 1 1 d D . . . .
Cl02 Cl -0.2074(3) 0.8605(3) 0.79083(16) 0.1084(11) Uani 1 1 d D . . . .
Cl03 Cl -0.1305(4) 0.8627(5) 0.65090(19) 0.147(2) Uani 1 1 d D . . . .
Cl04 Cl 0.9078(5) 0.1156(4) 0.6059(2) 0.0640(16) Uani 0.504(9) 1 d D . P C 12
Cl05 Cl 0.8033(7) 0.0765(6) 0.4961(7) 0.095(3) Uani 0.504(9) 1 d D . P C 12
Cl06 Cl 0.9001(8) 0.2103(7) 0.4670(4) 0.100(3) Uani 0.504(9) 1 d D . P C 12
C2 C 0.9045(13) 0.1021(13) 0.5150(6) 0.063(5) Uani 0.504(9) 1 d D . P C 12
H2 H 0.9699 0.0411 0.5023 0.076 Uiso 0.504(9) 1 calc R U P C 12
C11S C 0.827(2) 0.1135(18) 0.4514(12) 0.113(13) Uani 0.496(9) 1 d D . P C 13
H11S H 0.8135 0.0870 0.4116 0.136 Uiso 0.496(9) 1 calc R U P C 13
C12S C 0.883(2) 0.171(2) 0.4450(12) 0.089(8) Uani 0.496(9) 1 d D . P C 13
H12S H 0.8988 0.1912 0.4001 0.107 Uiso 0.496(9) 1 calc R U P C 13
C13S C 0.9143(19) 0.1981(18) 0.5058(12) 0.071(6) Uani 0.496(9) 1 d D . P C 13
H13S H 0.9454 0.2419 0.5017 0.085 Uiso 0.496(9) 1 calc R U P C 13
C14S C 0.900(2) 0.160(2) 0.5732(13) 0.089(7) Uani 0.496(9) 1 d D . P C 13
H14S H 0.9267 0.1728 0.6134 0.107 Uiso 0.496(9) 1 calc R U P C 13
C16S C 0.793(2) 0.097(4) 0.5193(13) 0.12(2) Uani 0.496(9) 1 d D . P C 13
H16S H 0.7374 0.0822 0.5243 0.140 Uiso 0.496(9) 1 calc R U P C 13
C15S C 0.8441(19) 0.103(2) 0.5800(12) 0.093(8) Uani 0.496(9) 1 d D . P C 13
H15S H 0.8407 0.0698 0.6233 0.111 Uiso 0.496(9) 1 calc R U P C 13

loop_
_atom_site_aniso_label
_atom_site_aniso_U_11
_atom_site_aniso_U_22
_atom_site_aniso_U_33
_atom_site_aniso_U_23
_atom_site_aniso_U_13
_atom_site_aniso_U_12
C01E 0.137(10) 0.119(9) 0.083(7) -0.050(7) 0.007(7) -0.101(8)
C02E 0.076(7) 0.180(12) 0.063(6) -0.037(7) -0.003(5) -0.090(8)
C03E 0.077(6) 0.131(9) 0.050(5) -0.007(5) -0.026(5) -0.048(7)
C04E 0.078(6) 0.084(6) 0.040(4) -0.011(4) 0.002(4) -0.046(5)
C05E 0.127(10) 0.095(8) 0.056(6) -0.042(6) 0.007(6) -0.045(7)
C06E 0.151(11) 0.069(7) 0.082(7) -0.041(6) 0.003(8) -0.047(7)
C07E 0.203(16) 0.048(7) 0.144(12) -0.058(8) -0.019(13) 0.006(9)
C08E 0.26(2) 0.048(8) 0.237(19) -0.037(11) -0.024(18) -0.053(11)
C09E 0.218(17) 0.084(10) 0.221(17) -0.009(11) -0.029(16) -0.103(11)
C10E 0.183(13) 0.123(10) 0.133(11) -0.023(8) -0.019(10) -0.129(10)
C11E 0.194(14) 0.225(15) 0.098(10) -0.009(10) 0.008(10) -0.182(13)
C12E 0.120(10) 0.190(14) 0.099(9) 0.004(10) -0.005(8) -0.116(10)
C13E 0.084(8) 0.208(15) 0.107(9) -0.038(10) -0.007(7) -0.093(9)
C14E 0.085(9) 0.161(14) 0.121(11) -0.001(11) -0.030(8) -0.047(10)
C15E 0.079(7) 0.089(8) 0.082(7) 0.000(6) -0.037(6) 0.022(6)
C16E 0.081(7) 0.095(8) 0.059(6) 0.020(5) -0.033(5) -0.022(6)
C17E 0.191(14) 0.077(8) 0.074(7) 0.044(6) -0.046(8) -0.059(9)
C18E 0.137(11) 0.200(14) 0.046(6) 0.027(7) -0.001(6) -0.106(11)
C19E 0.174(14) 0.251(17) 0.062(7) 0.020(10) 0.027(8) -0.149(13)
C20E 0.132(13) 0.191(16) 0.075(8) 0.000(11) 0.073(9) -0.009(13)
C21E 0.075(8) 0.138(12) 0.092(9) -0.061(9) 0.019(7) 0.007(8)
C22E 0.090(10) 0.126(12) 0.185(15) -0.097(11) -0.005(11) 0.035(10)
C23E 0.102(12) 0.171(15) 0.142(13) -0.073(13) 0.001(10) 0.066(11)
C24E 0.109(11) 0.104(12) 0.130(12) -0.007(10) -0.013(10) 0.074(10)
C25E 0.203(19) 0.048(7) 0.211(19) 0.010(11) -0.043(16) 0.028(12)
C26E 0.28(2) 0.078(10) 0.230(19) 0.081(12) -0.066(18) -0.073(13)
C27E 0.242(19) 0.118(12) 0.185(16) 0.084(12) -0.047(16) -0.111(13)
C28E 0.27(2) 0.223(19) 0.198(18) 0.083(15) 0.016(16) -0.173(16)
C29E 0.199(16) 0.259(18) 0.135(13) 0.052(13) -0.002(12) -0.192(14)
C30E 0.128(12) 0.30(2) 0.142(13) -0.013(15) 0.066(10) -0.143(13)
C31E 0.114(11) 0.235(18) 0.112(12) 0.007(12) -0.007(9) -0.093(12)
C32E 0.084(9) 0.219(18) 0.117(12) -0.032(12) -0.019(9) -0.009(11)
C33E 0.051(7) 0.130(13) 0.156(14) -0.035(11) 0.015(8) 0.029(8)
C34E 0.176(16) 0.089(10) 0.154(14) -0.049(10) -0.048(12) 0.093(11)
C35E 0.180(14) 0.062(8) 0.114(10) -0.011(7) -0.054(11) 0.063(9)
C36E 0.224(16) 0.026(5) 0.202(15) 0.041(7) -0.111(13) -0.041(8)
C37E 0.218(15) 0.090(9) 0.164(13) 0.093(9) -0.070(12) -0.084(10)
C38E 0.216(13) 0.130(9) 0.147(11) 0.077(8) -0.069(10) -0.153(10)
C39E 0.190(13) 0.190(13) 0.101(9) 0.037(9) 0.025(9) -0.157(11)
C40E 0.117(10) 0.259(16) 0.177(14) 0.013(13) 0.049(10) -0.146(11)
C41E 0.080(9) 0.252(17) 0.155(13) -0.017(14) 0.079(9) -0.064(11)
C42E 0.020(5) 0.222(16) 0.144(12) -0.022(12) 0.028(6) -0.006(8)
C43E 0.020(5) 0.218(16) 0.181(14) -0.030(13) -0.020(7) 0.001(8)
C44E 0.066(8) 0.165(14) 0.126(12) -0.003(11) -0.037(8) 0.060(9)
C45E 0.093(9) 0.099(9) 0.119(10) 0.013(8) -0.071(8) 0.003(7)
C46E 0.193(15) 0.111(11) 0.124(11) 0.078(9) -0.079(10) -0.054(10)
C47E 0.222(16) 0.205(15) 0.071(9) 0.082(10) -0.013(10) -0.092(14)
C48E 0.220(15) 0.241(15) 0.048(6) 0.045(9) -0.014(9) -0.179(12)
C49E 0.138(12) 0.324(19) 0.054(7) 0.006(11) 0.049(8) -0.106(14)
C50E 0.091(9) 0.291(18) 0.108(10) -0.043(12) 0.069(8) -0.093(12)
C51E 0.079(8) 0.220(15) 0.120(11) -0.100(11) 0.054(8) -0.025(11)
C52E 0.100(10) 0.144(12) 0.129(11) -0.101(10) 0.007(9) 0.014(9)
C53E 0.122(11) 0.071(8) 0.205(14) -0.078(9) -0.076(11) 0.034(8)
C54E 0.233(15) 0.035(6) 0.212(14) -0.020(8) -0.120(13) -0.029(8)
C55E 0.263(16) 0.035(6) 0.256(16) 0.027(9) -0.070(15) -0.069(9)
C56E 0.222(13) 0.102(9) 0.220(14) 0.064(9) -0.073(12) -0.141(10)
C57E 0.168(12) 0.150(11) 0.158(12) 0.021(9) -0.040(10) -0.152(10)
C58E 0.130(10) 0.256(16) 0.136(12) 0.007(13) -0.013(10) -0.169(11)
C59E 0.047(6) 0.200(15) 0.155(12) -0.062(11) -0.013(7) -0.061(8)
C60E 0.064(7) 0.180(14) 0.140(12) -0.035(11) -0.008(7) -0.064(9)
C61E 0.098(10) 0.184(16) 0.105(10) 0.006(11) -0.055(8) -0.043(11)
C62E 0.152(14) 0.166(14) 0.078(9) -0.003(9) -0.022(9) -0.053(12)
C63E 0.146(12) 0.160(13) 0.046(6) 0.023(7) -0.019(7) -0.084(11)
C64E 0.120(11) 0.223(16) 0.037(5) -0.026(8) 0.016(6) -0.061(12)
C65E 0.150(14) 0.184(15) 0.093(10) -0.103(10) 0.017(10) -0.011(13)
C66E 0.171(15) 0.157(14) 0.118(11) -0.072(10) -0.029(12) -0.045(13)
C67E 0.205(15) 0.074(8) 0.142(12) -0.018(8) -0.065(12) -0.069(10)
C68E 0.187(14) 0.179(14) 0.169(14) -0.004(11) -0.052(12) -0.154(12)
C69E 0.143(13) 0.150(13) 0.165(14) -0.015(11) -0.035(11) -0.100(11)
C70E 0.192(16) 0.133(12) 0.080(9) -0.003(9) -0.032(10) -0.060(12)
Ni1 0.0115(3) 0.0116(3) 0.0287(4) -0.0020(2) 0.0028(2) -0.0063(3)
N2 0.015(2) 0.0131(19) 0.031(2) -0.0019(16) 0.0019(16) -0.0072(16)
N1 0.0133(19) 0.016(2) 0.028(2) -0.0016(16) 0.0008(16) -0.0084(16)
N4 0.015(2) 0.0145(19) 0.028(2) -0.0029(16) 0.0032(16) -0.0086(17)
N3 0.015(2) 0.015(2) 0.029(2) -0.0036(16) 0.0030(16) -0.0077(17)
C1P 0.014(2) 0.019(2) 0.031(3) -0.004(2) 0.0007(19) -0.007(2)
C2P 0.018(2) 0.018(2) 0.037(3) -0.005(2) 0.006(2) -0.008(2)
C3P 0.022(3) 0.024(3) 0.046(3) -0.002(2) 0.011(2) -0.002(2)
C4P 0.047(4) 0.053(4) 0.051(4) -0.018(3) 0.019(3) -0.011(4)
C5P 0.021(3) 0.020(3) 0.032(3) -0.004(2) 0.001(2) -0.010(2)
C6P 0.021(3) 0.019(3) 0.042(3) -0.001(2) 0.003(2) -0.006(2)
C7P 0.059(4) 0.020(3) 0.055(4) -0.006(3) 0.009(3) -0.020(3)
C8P 0.017(2) 0.013(2) 0.030(3) -0.0028(19) -0.0010(19) -0.0072(19)
C9P 0.022(3) 0.014(2) 0.032(3) -0.0004(19) -0.001(2) -0.011(2)
C10P 0.019(2) 0.015(2) 0.029(3) -0.0024(19) 0.001(2) -0.010(2)
C11P 0.018(2) 0.022(3) 0.030(3) -0.002(2) 0.003(2) -0.013(2)
C12P 0.029(3) 0.029(3) 0.036(3) 0.005(2) 0.003(2) -0.020(2)
C13P 0.054(4) 0.030(3) 0.055(4) 0.008(3) -0.009(3) -0.029(3)
C14P 0.021(3) 0.022(3) 0.032(3) -0.006(2) 0.006(2) -0.016(2)
C15P 0.023(3) 0.026(3) 0.042(3) -0.006(2) 0.011(2) -0.015(2)
C16P 0.030(3) 0.055(4) 0.071(5) -0.027(4) 0.019(3) -0.031(3)
C17P 0.018(2) 0.018(2) 0.030(3) -0.006(2) 0.004(2) -0.012(2)
C18P 0.014(2) 0.023(3) 0.034(3) -0.007(2) 0.006(2) -0.011(2)
C19P 0.011(2) 0.018(2) 0.032(3) -0.007(2) 0.0016(19) -0.0052(19)
C20P 0.015(2) 0.016(2) 0.041(3) -0.008(2) 0.002(2) -0.007(2)
C21P 0.015(3) 0.022(3) 0.057(4) -0.007(2) 0.007(2) -0.006(2)
C22P 0.015(3) 0.043(4) 0.095(6) -0.011(4) 0.002(3) -0.013(3)
C23P 0.018(2) 0.016(2) 0.037(3) -0.002(2) -0.001(2) -0.006(2)
C24P 0.030(3) 0.016(3) 0.049(4) 0.002(2) 0.002(3) -0.004(2)
C25P 0.045(4) 0.036(4) 0.052(4) 0.003(3) -0.010(3) -0.001(3)
C26P 0.019(2) 0.012(2) 0.035(3) -0.003(2) 0.000(2) -0.007(2)
C27P 0.019(2) 0.015(2) 0.038(3) 0.004(2) -0.001(2) -0.006(2)
C28P 0.020(3) 0.022(3) 0.033(3) 0.000(2) 0.002(2) -0.010(2)
C29P 0.024(3) 0.022(3) 0.039(3) 0.003(2) 0.001(2) -0.014(2)
C30P 0.032(3) 0.030(3) 0.049(4) 0.013(3) 0.008(3) -0.012(3)
C31P 0.034(4) 0.054(4) 0.045(4) 0.020(3) 0.004(3) -0.009(3)
C32P 0.024(3) 0.027(3) 0.035(3) -0.002(2) 0.005(2) -0.017(2)
C33P 0.015(2) 0.020(2) 0.032(3) -0.001(2) 0.003(2) -0.010(2)
C34P 0.027(3) 0.033(3) 0.040(3) 0.005(2) 0.009(2) -0.016(3)
C35P 0.046(4) 0.038(3) 0.041(4) -0.003(3) 0.018(3) -0.018(3)
C36P 0.016(2) 0.024(3) 0.034(3) -0.005(2) 0.005(2) -0.011(2)
O001 0.051(3) 0.039(3) 0.046(3) -0.005(2) -0.011(2) -0.023(2)
Sc4 0.138(9) 0.119(8) 0.028(4) -0.006(4) 0.007(4) -0.104(8)
Sc02 0.0297(15) 0.139(4) 0.067(2) -0.062(2) 0.0165(14) -0.045(2)
Sc01 0.054(2) 0.046(2) 0.0456(17) -0.0099(15) -0.0202(17) -0.0236(16)
Sc5 0.112(9) 0.115(9) 0.043(5) -0.005(5) 0.002(5) -0.101(8)
Sc6 0.21(2) 0.033(6) 0.32(3) -0.005(10) 0.006(19) -0.049(9)
Sc8 0.039(15) 0.16(3) 0.057(17) -0.03(2) 0.012(13) -0.058(18)
Sc3 0.198(12) 0.061(5) 0.069(5) -0.015(4) -0.014(6) -0.074(7)
Sc7 0.083(12) 0.091(14) 0.045(8) 0.004(8) -0.012(7) -0.008(10)
C5 0.113(10) 0.102(9) 0.139(11) -0.046(8) 0.044(9) -0.075(9)
Cl01 0.167(3) 0.164(3) 0.0877(19) -0.044(2) 0.024(2) -0.139(3)
Cl02 0.143(3) 0.150(3) 0.0670(16) -0.0299(17) -0.0007(17) -0.094(3)
Cl03 0.214(5) 0.251(5) 0.084(2) -0.004(3) 0.018(2) -0.201(5)
Cl04 0.094(4) 0.070(3) 0.037(2) -0.0051(19) 0.000(2) -0.046(3)
Cl05 0.085(5) 0.074(4) 0.142(8) -0.004(5) -0.044(5) -0.047(4)
Cl06 0.165(7) 0.115(6) 0.062(5) 0.035(4) -0.028(4) -0.102(5)
C2 0.055(10) 0.081(12) 0.050(9) -0.007(8) -0.007(7) -0.028(9)
C11S 0.17(3) 0.057(13) 0.14(2) 0.026(15) -0.11(2) -0.068(18)
C12S 0.14(2) 0.082(17) 0.048(13) 0.024(11) -0.029(13) -0.057(16)
C13S 0.081(14) 0.059(13) 0.091(18) -0.016(13) -0.007(14) -0.047(11)
C14S 0.11(2) 0.081(18) 0.076(18) -0.023(14) -0.002(15) -0.045(16)
C16S 0.09(2) 0.19(4) 0.14(3) -0.10(3) 0.07(2) -0.12(3)
C15S 0.11(2) 0.106(19) 0.072(14) -0.012(13) 0.038(14) -0.062(17)

loop_
_atom_type_symbol
_atom_type_description
_atom_type_scat_dispersion_real
_atom_type_scat_dispersion_imag
_atom_type_scat_source
C C 0.0033 0.0016 'International Tables Vol C Tables 4.2.6.8 and 6.1.1.4'
H H 0.0000 0.0000 'International Tables Vol C Tables 4.2.6.8 and 6.1.1.4'
N N 0.0061 0.0033 'International Tables Vol C Tables 4.2.6.8 and 6.1.1.4'
O O 0.0106 0.0060 'International Tables Vol C Tables 4.2.6.8 and 6.1.1.4'
Sc Sc 0.2519 0.3716 'International Tables Vol C Tables 4.2.6.8 and 6.1.1.4'
Ni Ni 0.3393 1.1124 'International Tables Vol C Tables 4.2.6.8 and 6.1.1.4'
Cl Cl 0.1484 0.1585 'International Tables Vol C Tables 4.2.6.8 and 6.1.1.4'

loop_
_geom_angle_atom_site_label_1
_geom_angle_atom_site_label_2
_geom_angle_atom_site_label_3
_geom_angle
C06E C01E C02E 124.3(11)
C06E C01E C10E 111.5(14)
C02E C01E C10E 118.9(13)
C06E C01E Ni1 102.8(6)
C02E C01E Ni1 83.5(6)
C10E C01E Ni1 108.0(6)
C13E C02E C01E 120.5(13)
C13E C02E C03E 119.1(14)
C01E C02E C03E 116.2(10)
C02E C03E C04E 118.7(10)
C02E C03E C16E 120.1(9)
C04E C03E C16E 109.7(6)
C05E C04E C03E 120.3(9)
C05E C04E C18E 119.0(9)
C03E C04E C18E 107.5(6)
C04E C05E C06E 122.3(10)
C04E C05E C21E 119.6(10)
C06E C05E C21E 108.9(7)
C01E C06E C05E 118.2(11)
C01E C06E C07E 120.8(11)
C05E C06E C07E 109.6(8)
C08E C07E C06E 130.0(18)
C08E C07E C22E 113.6(19)
C06E C07E C22E 107.3(8)
C07E C08E C09E 114(2)
C07E C08E C25E 126(2)
C09E C08E C25E 108.3(7)
C10E C09E C27E 121.1(18)
C10E C09E C08E 117.3(18)
C27E C09E C08E 107.6(7)
C09E C10E C11E 110.2(16)
C09E C10E C01E 124.0(17)
C11E C10E C01E 116.8(15)
C12E C11E C10E 116.9(12)
C12E C11E C29E 107.4(8)
C10E C11E C29E 122.8(13)
C11E C12E C13E 126.4(9)
C11E C12E C31E 110.4(7)
C13E C12E C31E 108.2(7)
C02E C13E C12E 120.0(13)
C02E C13E C14E 118.5(13)
C12E C13E C14E 108.1(8)
C32E C14E C13E 108.2(8)
C32E C14E C15E 116.7(12)
C13E C14E C15E 123.0(12)
C16E C15E C35E 120.7(16)
C16E C15E C14E 115.9(14)
C35E C15E C14E 116.4(14)
C15E C16E C03E 119.8(11)
C15E C16E C17E 122.8(12)
C03E C16E C17E 107.9(6)
C37E C17E C16E 117.4(13)
C37E C17E C18E 122.6(13)
C16E C17E C18E 107.4(6)
C19E C18E C04E 121.5(13)
C19E C18E C17E 119.2(13)
C04E C18E C17E 107.5(6)
C18E C19E C20E 117.0(15)
C18E C19E C39E 121.2(15)
C20E C19E C39E 109.0(8)
C21E C20E C19E 126.7(17)
C21E C20E C41E 114.0(16)
C19E C20E C41E 107.0(8)
C20E C21E C05E 116.1(15)
C20E C21E C22E 125.4(15)
C05E C21E C22E 107.4(8)
C23E C22E C21E 116.8(18)
C23E C22E C07E 124.7(18)
C21E C22E C07E 106.7(7)
C22E C23E C42E 123.6(19)
C22E C23E C24E 117(2)
C42E C23E C24E 108.3(8)
C25E C24E C23E 126.3(19)
C25E C24E C44E 112.4(19)
C23E C24E C44E 108.3(8)
C24E C25E C26E 133(2)
C24E C25E C08E 111(2)
C26E C25E C08E 107.8(8)
C46E C26E C25E 109(2)
C46E C26E C27E 131(2)
C25E C26E C27E 107.8(8)
C28E C27E C09E 123(2)
C28E C27E C26E 118(2)
C09E C27E C26E 108.5(8)
C29E C28E C27E 118(2)
C29E C28E C48E 117(2)
C27E C28E C48E 118(3)
C28E C29E C30E 120.3(17)
C28E C29E C11E 122.2(14)
C30E C29E C11E 106.2(8)
C50E C30E C31E 110.8(15)
C50E C30E C29E 129.0(15)
C31E C30E C29E 108.9(8)
C30E C31E C12E 107.1(8)
C30E C31E C32E 130.4(9)
C12E C31E C32E 107.7(7)
C14E C32E C33E 124.0(14)
C14E C32E C31E 107.7(8)
C33E C32E C31E 112.2(14)
C32E C33E C51E 125.6(16)
C32E C33E C34E 119.1(16)
C51E C33E C34E 107.5(8)
C35E C34E C53E 125.0(18)
C35E C34E C33E 114.9(18)
C53E C34E C33E 109.5(8)
C34E C35E C15E 128(2)
C34E C35E C36E 107.8(18)
C15E C35E C36E 116.6(16)
C55E C36E C37E 107.8(8)
C55E C36E C35E 122.1(15)
C37E C36E C35E 119.2(14)
C17E C37E C38E 118.7(15)
C17E C37E C36E 123.2(15)
C38E C37E C36E 108.2(8)
C39E C38E C37E 119.4(14)
C39E C38E C56E 120.5(14)
C37E C38E C56E 109.0(8)
C38E C39E C40E 122.2(14)
C38E C39E C19E 118.8(15)
C40E C39E C19E 106.7(8)
C58E C40E C41E 119.0(17)
C58E C40E C39E 122.3(17)
C41E C40E C39E 109.4(8)
C42E C41E C40E 120.6(19)
C42E C41E C20E 121.4(19)
C40E C41E C20E 107.8(8)
C41E C42E C23E 118.6(19)
C41E C42E C43E 124.0(19)
C23E C42E C43E 107.9(8)
C59E C43E C44E 125.3(18)
C59E C43E C42E 117.8(18)
C44E C43E C42E 108.5(8)
C45E C44E C43E 117.0(18)
C45E C44E C24E 126.3(18)
C43E C44E C24E 107.0(8)
C61E C45E C44E 118.9(19)
C61E C45E C46E 121.7(17)
C44E C45E C46E 111.7(18)
C26E C46E C47E 107(2)
C26E C46E C45E 127(2)
C47E C46E C45E 117.7(19)
C63E C47E C48E 107.9(8)
C63E C47E C46E 115.5(17)
C48E C47E C46E 124.5(17)
C28E C48E C49E 121.7(19)
C28E C48E C47E 120.3(19)
C49E C48E C47E 107.5(8)
C64E C49E C50E 119.7(19)
C64E C49E C48E 108.2(8)
C50E C49E C48E 123.8(19)
C30E C50E C49E 107(2)
C30E C50E C51E 125.3(18)
C49E C50E C51E 116(2)
C33E C51E C52E 108.4(8)
C33E C51E C50E 114.6(16)
C52E C51E C50E 126.0(16)
C65E C52E C51E 115.7(19)
C65E C52E C53E 127.5(18)
C51E C52E C53E 106.4(7)
C54E C53E C34E 131.4(15)
C54E C53E C52E 111.6(15)
C34E C53E C52E 108.1(8)
C67E C54E C53E 124.9(19)
C67E C54E C55E 122(2)
C53E C54E C55E 104.9(16)
C54E C55E C36E 127.5(17)
C54E C55E C56E 116.4(18)
C36E C55E C56E 108.5(8)
C38E C56E C57E 114.0(15)
C38E C56E C55E 106.5(8)
C57E C56E C55E 128.3(15)
C56E C57E C68E 106.6(17)
C56E C57E C58E 125.3(15)
C68E C57E C58E 119.6(15)
C40E C58E C59E 121.4(17)
C40E C58E C57E 114.8(16)
C59E C58E C57E 114.9(16)
C60E C59E C43E 115.4(19)
C60E C59E C58E 120.3(16)
C43E C59E C58E 116.9(16)
C59E C60E C69E 122.1(15)
C59E C60E C61E 119.3(14)
C69E C60E C61E 107.7(8)
C45E C61E C62E 121.2(15)
C45E C61E C60E 122.7(14)
C62E C61E C60E 107.5(8)
C61E C62E C70E 110.2(8)
C61E C62E C63E 118.2(13)
C70E C62E C63E 116.7(13)
C47E C63E C62E 124.6(15)
C47E C63E C64E 108.6(8)
C62E C63E C64E 119.5(14)
C49E C64E C63E 107.8(8)
C49E C64E C65E 119.8(15)
C63E C64E C65E 121.8(15)
C52E C65E C66E 115(2)
C52E C65E C64E 122(2)
C66E C65E C64E 114.7(17)
C70E C66E C65E 120.1(16)
C70E C66E C67E 109.1(8)
C65E C66E C67E 116.4(15)
C54E C67E C66E 122.6(16)
C54E C67E C68E 122.1(16)
C66E C67E C68E 105.0(8)
C69E C68E C57E 118.2(14)
C69E C68E C67E 108.4(8)
C57E C68E C67E 121.9(13)
C68E C69E C60E 123.2(10)
C68E C69E C70E 109.7(8)
C60E C69E C70E 107.7(7)
C62E C70E C66E 125.8(9)
C62E C70E C69E 107.0(7)
C66E C70E C69E 107.7(7)
N4 Ni1 N2 177.42(17)
N4 Ni1 N1 89.70(17)
N2 Ni1 N1 90.21(18)
N4 Ni1 N3 90.32(18)
N2 Ni1 N3 89.68(18)
N1 Ni1 N3 177.89(17)
N4 Ni1 C01E 92.4(3)
N2 Ni1 C01E 85.1(3)
N1 Ni1 C01E 98.0(3)
N3 Ni1 C01E 79.9(3)
C28P N2 C33P 104.1(4)
C28P N2 Ni1 128.1(3)
C33P N2 Ni1 127.8(3)
C1P N1 C8P 103.8(4)
C1P N1 Ni1 128.2(3)
C8P N1 Ni1 128.0(3)
C10P N4 C17P 104.6(4)
C10P N4 Ni1 127.8(3)
C17P N4 Ni1 127.6(3)
C26P N3 C19P 104.0(4)
C26P N3 Ni1 128.2(3)
C19P N3 Ni1 127.8(3)
N1 C1P C36P 124.0(5)
N1 C1P C2P 111.4(4)
C36P C1P C2P 124.5(5)
C5P C2P C1P 106.9(5)
C5P C2P C3P 128.2(5)
C1P C2P C3P 124.8(5)
C2P C3P C4P 113.0(6)
C2P C3P H3P1 109.0
C4P C3P H3P1 109.0
C2P C3P H3P2 109.0
C4P C3P H3P2 109.0
H3P1 C3P H3P2 107.8
C3P C4P H4P1 109.5
C3P C4P H4P2 109.5
H4P1 C4P H4P2 109.5
C3P C4P H4P3 109.5
H4P1 C4P H4P3 109.5
H4P2 C4P H4P3 109.5
C2P C5P C8P 106.1(5)
C2P C5P C6P 129.2(5)
C8P C5P C6P 124.7(5)
C5P C6P C7P 112.4(5)
C5P C6P H6P1 109.1
C7P C6P H6P1 109.1
C5P C6P H6P2 109.1
C7P C6P H6P2 109.1
H6P1 C6P H6P2 107.9
C6P C7P H7P1 109.5
C6P C7P H7P2 109.5
H7P1 C7P H7P2 109.5
C6P C7P H7P3 109.5
H7P1 C7P H7P3 109.5
H7P2 C7P H7P3 109.5
C9P C8P N1 124.9(4)
C9P C8P C5P 123.3(5)
N1 C8P C5P 111.8(4)
C10P C9P C8P 123.8(5)
C10P C9P H9P 118.1
C8P C9P H9P 118.1
C9P C10P N4 125.8(5)
C9P C10P C11P 123.4(5)
N4 C10P C11P 110.9(4)
C14P C11P C10P 106.6(4)
C14P C11P C12P 128.9(5)
C10P C11P C12P 124.2(5)
C11P C12P C13P 111.5(5)
C11P C12P H12A 109.3
C13P C12P H12A 109.3
C11P C12P H12B 109.3
C13P C12P H12B 109.3
H12A C12P H12B 108.0
C12P C13P H13A 109.5
C12P C13P H13B 109.5
H13A C13P H13B 109.5
C12P C13P H13C 109.5
H13A C13P H13C 109.5
H13B C13P H13C 109.5
C11P C14P C17P 106.7(4)
C11P C14P C15P 128.0(5)
C17P C14P C15P 125.0(5)
C14P C15P C16P 111.3(5)
C14P C15P H15A 109.4
C16P C15P H15A 109.4
C14P C15P H15B 109.4
C16P C15P H15B 109.4
H15A C15P H15B 108.0
C15P C16P H16A 109.5
C15P C16P H16B 109.5
H16A C16P H16B 109.5
C15P C16P H16C 109.5
H16A C16P H16C 109.5
H16B C16P H16C 109.5
C18P C17P N4 124.9(5)
C18P C17P C14P 123.8(5)
N4 C17P C14P 111.3(4)
C19P C18P C17P 124.8(5)
C19P C18P H18P 117.6
C17P C18P H18P 117.6
C18P C19P N3 124.5(5)
C18P C19P C20P 124.3(5)
N3 C19P C20P 111.1(4)
C23P C20P C19P 106.8(4)
C23P C20P C21P 128.9(5)
C19P C20P C21P 124.2(5)
C20P C21P C22P 113.4(5)
C20P C21P H21A 108.9
C22P C21P H21A 108.9
C20P C21P H21B 108.9
C22P C21P H21B 108.9
H21A C21P H21B 107.7
C21P C22P H22A 109.5
C21P C22P H22B 109.5
H22A C22P H22B 109.5
C21P C22P H22C 109.5
H22A C22P H22C 109.5
H22B C22P H22C 109.5
C20P C23P C26P 106.1(5)
C20P C23P C24P 129.0(5)
C26P C23P C24P 124.8(5)
C23P C24P C25P 113.6(5)
C23P C24P H24A 108.9
C25P C24P H24A 108.9
C23P C24P H24B 108.9
C25P C24P H24B 108.9
H24A C24P H24B 107.7
C24P C25P H25A 109.5
C24P C25P H25B 109.5
H25A C25P H25B 109.5
C24P C25P H25C 109.5
H25A C25P H25C 109.5
H25B C25P H25C 109.5
C27P C26P N3 125.1(5)
C27P C26P C23P 123.0(5)
N3 C26P C23P 112.0(5)
C26P C27P C28P 123.8(5)
C26P C27P H27P 118.1
C28P C27P H27P 118.1
N2 C28P C27P 125.1(5)
N2 C28P C29P 111.7(5)
C27P C28P C29P 123.2(5)
C32P C29P C28P 106.5(5)
C32P C29P C30P 129.6(5)
C28P C29P C30P 123.7(5)
C31P C30P C29P 113.1(5)
C31P C30P H30A 109.0
C29P C30P H30A 109.0
C31P C30P H30B 109.0
C29P C30P H30B 109.0
H30A C30P H30B 107.8
C30P C31P H31A 109.5
C30P C31P H31B 109.5
H31A C31P H31B 109.5
C30P C31P H31C 109.5
H31A C31P H31C 109.5
H31B C31P H31C 109.5
C29P C32P C33P 106.3(5)
C29P C32P C34P 129.0(5)
C33P C32P C34P 124.6(5)
C36P C33P N2 124.9(5)
C36P C33P C32P 123.7(5)
N2 C33P C32P 111.4(4)
C32P C34P C35P 113.1(5)
C32P C34P H34A 109.0
C35P C34P H34A 109.0
C32P C34P H34B 109.0
C35P C34P H34B 109.0
H34A C34P H34B 107.8
C34P C35P H35A 109.5
C34P C35P H35B 109.5
H35A C35P H35B 109.5
C34P C35P H35C 109.5
H35A C35P H35C 109.5
H35B C35P H35C 109.5
C33P C36P C1P 124.9(5)
C33P C36P H36P 117.6
C1P C36P H36P 117.6
Cl03 C5 Cl02 114.8(6)
Cl03 C5 Cl01 115.6(7)
Cl02 C5 Cl01 113.4(6)
Cl03 C5 H5 103.7
Cl02 C5 H5 103.7
Cl01 C5 H5 103.7
Cl05 C2 Cl06 113.5(9)
Cl05 C2 Cl04 110.1(9)
Cl06 C2 Cl04 110.6(8)
Cl05 C2 H2 107.5
Cl06 C2 H2 107.5
Cl04 C2 H2 107.5
C16S C11S C12S 118(2)
C16S C11S H11S 121.0
C12S C11S H11S 121.0
C13S C12S C11S 119.8(18)
C13S C12S H12S 120.1
C11S C12S H12S 120.1
C12S C13S C14S 120.5(18)
C12S C13S H13S 119.7
C14S C13S H13S 119.7
C15S C14S C13S 120(2)
C15S C14S H14S 120.1
C13S C14S H14S 120.1
C11S C16S C15S 120(2)
C11S C16S H16S 120.0
C15S C16S H16S 120.0
C14S C15S C16S 118(2)
C14S C15S H15S 121.0
C16S C15S H15S 121.0

loop_
_geom_bond_atom_site_label_1
_geom_bond_atom_site_label_2
_geom_bond_distance
C01E C06E 1.326(17)
C01E C02E 1.469(15)
C01E C10E 1.522(15)
C01E Ni1 2.956(9)
C02E C13E 1.333(16)
C02E C03E 1.413(16)
C03E C04E 1.456(11)
C03E C16E 1.458(12)
C04E C05E 1.354(12)
C04E C18E 1.469(12)
C05E C06E 1.412(13)
C05E C21E 1.451(14)
C06E C07E 1.446(14)
C07E C08E 1.288(15)
C07E C22E 1.475(16)
C08E C09E 1.444(13)
C08E C25E 1.464(13)
C09E C10E 1.44(2)
C09E C27E 1.450(13)
C10E C11E 1.45(2)
C11E C12E 1.402(15)
C11E C29E 1.463(15)
C12E C13E 1.385(14)
C12E C31E 1.427(12)
C13E C14E 1.439(15)
C14E C32E 1.393(15)
C14E C15E 1.42(2)
C15E C16E 1.373(15)
C15E C35E 1.43(2)
C16E C17E 1.461(12)
C17E C37E 1.320(17)
C17E C18E 1.503(12)
C18E C19E 1.267(14)
C19E C20E 1.436(15)
C19E C39E 1.464(15)
C20E C21E 1.287(17)
C20E C41E 1.482(16)
C21E C22E 1.476(16)
C22E C23E 1.219(16)
C23E C42E 1.443(16)
C23E C24E 1.438(16)
C24E C25E 1.305(17)
C24E C44E 1.463(16)
C25E C26E 1.444(13)
C26E C46E 1.40(3)
C26E C27E 1.456(13)
C27E C28E 1.36(2)
C28E C29E 1.29(3)
C28E C48E 1.45(2)
C29E C30E 1.457(16)
C30E C50E 1.42(3)
C30E C31E 1.419(15)
C31E C32E 1.427(15)
C32E C33E 1.413(19)
C33E C51E 1.428(15)
C33E C34E 1.432(16)
C34E C35E 1.35(2)
C34E C53E 1.393(15)
C35E C36E 1.46(2)
C36E C55E 1.442(16)
C36E C37E 1.454(16)
C37E C38E 1.423(15)
C38E C39E 1.43(2)
C38E C56E 1.461(15)
C39E C40E 1.451(15)
C40E C58E 1.36(2)
C40E C41E 1.427(16)
C41E C42E 1.31(2)
C42E C43E 1.451(15)
C43E C59E 1.39(2)
C43E C44E 1.446(16)
C44E C45E 1.397(17)
C45E C61E 1.36(2)
C45E C46E 1.49(2)
C46E C47E 1.46(3)
C47E C63E 1.420(15)
C47E C48E 1.453(15)
C48E C49E 1.441(16)
C49E C64E 1.430(15)
C49E C50E 1.44(2)
C50E C51E 1.48(3)
C51E C52E 1.442(15)
C52E C65E 1.35(2)
C52E C53E 1.467(16)
C53E C54E 1.360(17)
C54E C67E 1.30(2)
C54E C55E 1.381(18)
C55E C56E 1.458(16)
C56E C57E 1.46(2)
C57E C68E 1.496(18)
C57E C58E 1.522(19)
C58E C59E 1.506(19)
C59E C60E 1.390(17)
C60E C69E 1.396(14)
C60E C61E 1.468(15)
C61E C62E 1.379(15)
C62E C70E 1.407(15)
C62E C63E 1.416(18)
C63E C64E 1.443(15)
C64E C65E 1.51(3)
C65E C66E 1.42(3)
C66E C70E 1.402(15)
C66E C67E 1.461(15)
C67E C68E 1.499(15)
C68E C69E 1.366(15)
C69E C70E 1.461(12)
Ni1 N4 1.954(4)
Ni1 N2 1.953(4)
Ni1 N1 1.955(4)
Ni1 N3 1.958(4)
N2 C28P 1.376(7)
N2 C33P 1.375(6)
N1 C1P 1.377(6)
N1 C8P 1.382(6)
N4 C10P 1.374(6)
N4 C17P 1.381(6)
N3 C26P 1.375(7)
N3 C19P 1.384(6)
C1P C36P 1.380(8)
C1P C2P 1.436(7)
C2P C5P 1.356(8)
C2P C3P 1.498(7)
C3P C4P 1.510(10)
C3P H3P1 0.9700
C3P H3P2 0.9700
C4P H4P1 0.9600
C4P H4P2 0.9600
C4P H4P3 0.9600
C5P C8P 1.435(7)
C5P C6P 1.498(7)
C6P C7P 1.537(9)
C6P H6P1 0.9700
C6P H6P2 0.9700
C7P H7P1 0.9600
C7P H7P2 0.9600
C7P H7P3 0.9600
C8P C9P 1.368(7)
C9P C10P 1.362(7)
C9P H9P 0.9300
C10P C11P 1.456(7)
C11P C14P 1.349(8)
C11P C12P 1.493(7)
C12P C13P 1.536(8)
C12P H12A 0.9700
C12P H12B 0.9700
C13P H13A 0.9600
C13P H13B 0.9600
C13P H13C 0.9600
C14P C17P 1.442(7)
C14P C15P 1.495(7)
C15P C16P 1.533(9)
C15P H15A 0.9700
C15P H15B 0.9700
C16P H16A 0.9600
C16P H16B 0.9600
C16P H16C 0.9600
C17P C18P 1.374(7)
C18P C19P 1.370(8)
C18P H18P 0.9300
C19P C20P 1.442(7)
C20P C23P 1.357(8)
C20P C21P 1.486(7)
C21P C22P 1.524(9)
C21P H21A 0.9700
C21P H21B 0.9700
C22P H22A 0.9600
C22P H22B 0.9600
C22P H22C 0.9600
C23P C26P 1.439(7)
C23P C24P 1.510(8)
C24P C25P 1.523(10)
C24P H24A 0.9700
C24P H24B 0.9700
C25P H25A 0.9600
C25P H25B 0.9600
C25P H25C 0.9600
C26P C27P 1.369(8)
C27P C28P 1.378(7)
C27P H27P 0.9300
C28P C29P 1.437(8)
C29P C32P 1.356(8)
C29P C30P 1.509(8)
C30P C31P 1.503(11)
C30P H30A 0.9700
C30P H30B 0.9700
C31P H31A 0.9600
C31P H31B 0.9600
C31P H31C 0.9600
C32P C33P 1.446(7)
C32P C34P 1.490(8)
C33P C36P 1.370(8)
C34P C35P 1.525(9)
C34P H34A 0.9700
C34P H34B 0.9700
C35P H35A 0.9600
C35P H35B 0.9600
C35P H35C 0.9600
C36P H36P 0.9300
O001 Sc7 1.842(15)
O001 Sc3 1.856(8)
O001 Sc01 1.909(5)
O001 Sc02 1.931(6)
O001 Sc5 1.944(9)
O001 Sc8 1.98(3)
O001 Sc4 2.078(9)
O001 Sc6 2.086(13)
C5 Cl03 1.676(10)
C5 Cl02 1.676(9)
C5 Cl01 1.695(10)
C5 H5 0.9800
Cl04 C2 1.737(12)
Cl05 C2 1.722(12)
Cl06 C2 1.732(13)
C2 H2 0.9800
C11S C16S 1.397(17)
C11S C12S 1.400(17)
C11S H11S 0.9300
C12S C13S 1.388(16)
C12S H12S 0.9300
C13S C14S 1.399(17)
C13S H13S 0.9300
C14S C15S 1.391(16)
C14S H14S 0.9300
C16S C15S 1.407(17)
C16S H16S 0.9300
C15S H15S 0.9300
